data_1535798
loop_
_publ_author_name
'Ilyukhin, A.B.'
'Dzhurinskii, B.F.'

_publ_section_title
;
 Crystal structures of double oxoborates LnCa4O(BO3)3 (Ln=Gd, Tb, Lu) and
 Eu2CaO(BO3)2
;
_journal_name_full 'Zhurnal Neorganicheskoi Khimii'
_journal_page_first 917
_journal_page_last 920
_journal_volume 38
_journal_year 1993
_chemical_formula_sum 'B3 Ca4 Gd O10'
_chemical_name_systematic 'Gd Ca4 O (B O3)3'
_space_group_IT_number 8
_symmetry_space_group_name_Hall 'C -2y'
_symmetry_space_group_name_H-M 'C 1 m 1'
_cell_angle_alpha 90
_cell_angle_beta 101.25
_cell_angle_gamma 90
_cell_formula_units_Z 2
_cell_length_a 8.104
_cell_length_b 16.03
_cell_length_c 3.5584
_cell_volume 453.379
_citation_journal_id_ASTM ZNOKAQ
_cod_data_source_file Ilyukhin_ZNOKAQ_1993_1364.cif
_cod_data_source_block B3Ca4Gd1O10
_cod_original_cell_volume 453.3793
_cod_original_formula_sum 'B3 Ca4 Gd1 O10'
_cod_database_code 1535798

loop_
_symmetry_equiv_pos_as_xyz
x,y,z
x,-y,z
x+1/2,y+1/2,z
x+1/2,-y+1/2,z

loop_
_atom_site_label
_atom_site_type_symbol
_atom_site_fract_x
_atom_site_fract_y
_atom_site_fract_z
_atom_site_occupancy
_atom_site_U_iso_or_equiv
B1 B+3 0.3764 0 0.7011 1 0.0
O3 O-2 0.2032 0 0.6043 1 0.0
Ca1 Ca+2 0 0 0 0.14 0.0
Gd1 Gd+3 0 0 0 0.86 0.0
O1 O-2 0.8252 0 0.4175 1 0.0
O6 O-2 0.7917 0.1728 -0.1149 1 0.0
Ca3 Ca+2 0.26091 0.18061 0.6529 1 0.0
O5 O-2 0.9675 0.2695 0.2746 1 0.0
B2 B+3 0.9491 0.1947 0.0798 1 0.0
Gd2 Gd+3 0.14232 0.38741 0.3283 0.07 0.0
Ca2 Ca+2 0.14232 0.38741 0.3283 0.93 0.0
O2 O-2 0.4614 -0.0743 0.7492 1 0.0
O4 O-2 0.0859 0.1434 0.0766 1 0.0
